data_7113140
loop_
_publ_author_name
'Blair, Victoria L.'
'Kennedy, Alan R.'
'Klett, Jan'
'Mulvey, Robert E.'

_publ_section_title
;
 Structural complexity of the magnesiation of furan: an octadecanuclear
 product with a subporphyrin-like Mg3(2,5-fur-di-yl)3 substructure.
;
_journal_issue 42
_journal_name_full 'Chemical communications (Cambridge, England)'
_journal_page_first 5426
_journal_page_last 5428
_journal_paper_doi 10.1039/b812147h
_journal_year 2008
_chemical_formula_sum 'C28 H63 Mg N4 Na Si'
_chemical_formula_weight 531.21
_chemical_name_systematic
;
?
;
_space_group_IT_number 33
_symmetry_cell_setting orthorhombic
_symmetry_space_group_name_Hall 'P 2c -2n'
_symmetry_space_group_name_H-M 'P n a 21'
_atom_sites_solution_hydrogens geom
_atom_sites_solution_primary direct
_atom_sites_solution_secondary difmap
_audit_creation_method SHELXL-97
_cell_angle_alpha 90.00
_cell_angle_beta 90.00
_cell_angle_gamma 90.00
_cell_formula_units_Z 4
_cell_length_a 14.8470(2)
_cell_length_b 19.3771(3)
_cell_length_c 12.0280(4)
_cell_measurement_reflns_used 7665
_cell_measurement_temperature 123(2)
_cell_measurement_theta_max 27.48
_cell_measurement_theta_min 2.48
_cell_volume 3460.36(14)
_computing_data_collection 'Denzo & Collect'
_computing_structure_refinement 'SHELXL-97 (Sheldrick, 1997)'
_computing_structure_solution 'SHELXS-97 (Sheldrick, 1990)'
_diffrn_ambient_temperature 123(2)
_diffrn_measured_fraction_theta_full 0.997
_diffrn_measured_fraction_theta_max 0.997
_diffrn_measurement_device_type 'Nonius Kappa CCD'
_diffrn_measurement_method 'omega and phi scans'
_diffrn_radiation_monochromator graphite
_diffrn_radiation_source 'fine-focus sealed tube'
_diffrn_radiation_type MoK\a
_diffrn_radiation_wavelength 0.71073
_diffrn_reflns_av_R_equivalents 0.0000
_diffrn_reflns_av_sigmaI/netI 0.0361
_diffrn_reflns_limit_h_max 19
_diffrn_reflns_limit_h_min -19
_diffrn_reflns_limit_k_max 25
_diffrn_reflns_limit_k_min -25
_diffrn_reflns_limit_l_max 15
_diffrn_reflns_limit_l_min -15
_diffrn_reflns_number 7665
_diffrn_reflns_theta_full 27.50
_diffrn_reflns_theta_max 27.50
_diffrn_reflns_theta_min 2.10
_exptl_absorpt_coefficient_mu 0.119
_exptl_absorpt_correction_type none
_exptl_crystal_colour colourless
_exptl_crystal_density_diffrn 1.020
_exptl_crystal_density_method 'not measured'
_exptl_crystal_description 'cut prism'
_exptl_crystal_F_000 1184
_exptl_crystal_size_max 0.4
_exptl_crystal_size_mid 0.2
_exptl_crystal_size_min 0.14
_refine_diff_density_max 0.321
_refine_diff_density_min -0.167
_refine_diff_density_rms 0.037
_refine_ls_abs_structure_details 'Flack H D (1983), Acta Cryst. A39, 876-881'
_refine_ls_abs_structure_Flack 0.36(14)
_refine_ls_extinction_method none
_refine_ls_goodness_of_fit_ref 1.048
_refine_ls_hydrogen_treatment mixed
_refine_ls_matrix_type full
_refine_ls_number_parameters 387
_refine_ls_number_reflns 7665
_refine_ls_number_restraints 29
_refine_ls_restrained_S_all 1.049
_refine_ls_R_factor_all 0.0732
_refine_ls_R_factor_gt 0.0495
_refine_ls_shift/su_max 0.001
_refine_ls_shift/su_mean 0.000
_refine_ls_structure_factor_coef Fsqd
_refine_ls_weighting_details 'calc w=1/[\s^2^(Fo^2^)+(0.0566P)^2^+0.9600P] where P=(Fo^2^+2Fc^2^)/3'
_refine_ls_weighting_scheme calc
_refine_ls_wR_factor_gt 0.1089
_refine_ls_wR_factor_ref 0.1210
_reflns_number_gt 6037
_reflns_number_total 7665
_reflns_threshold_expression I>2\s(I)
_cod_data_source_file b812147h.txt
_cod_data_source_block g1
_cod_original_cell_volume 3460.34(14)
_cod_original_sg_symbol_H-M Pna21
_cod_database_code 7113140

loop_
_symmetry_equiv_pos_as_xyz
'x, y, z'
'-x, -y, z+1/2'
'-x+1/2, y+1/2, z+1/2'
'x+1/2, -y+1/2, z'

loop_
_atom_site_label
_atom_site_type_symbol
_atom_site_fract_x
_atom_site_fract_y
_atom_site_fract_z
_atom_site_U_iso_or_equiv
_atom_site_adp_type
_atom_site_occupancy
_atom_site_symmetry_multiplicity
_atom_site_calc_flag
_atom_site_refinement_flags
_atom_site_disorder_assembly
_atom_site_disorder_group
Si1 Si 0.24420(4) -0.04423(3) 0.49983(6) 0.03749(15) Uani 1 1 d . . .
Mg1 Mg 0.21102(5) -0.08348(3) 0.78302(6) 0.02901(16) Uani 1 1 d D . .
Na1 Na 0.26825(6) 0.06769(4) 0.81911(8) 0.0379(2) Uani 1 1 d D A .
C1 C 0.23448(18) -0.01366(12) 0.64398(18) 0.0327(5) Uani 1 1 d . A .
H1A H 0.190(2) 0.0166(17) 0.644(2) 0.056(9) Uiso 1 1 d . . .
H1B H 0.290(2) 0.0101(18) 0.654(3) 0.072(10) Uiso 1 1 d . . .
N2 N 0.11929(12) -0.15830(10) 0.78045(19) 0.0415(4) Uani 1 1 d . A .
C25 C 0.02157(16) -0.14829(15) 0.7679(2) 0.0501(6) Uani 1 1 d . . .
C21 C 0.15068(19) -0.22967(12) 0.7862(3) 0.0549(7) Uani 1 1 d . . .
C252 C 0.00606(19) -0.07307(16) 0.7349(3) 0.0574(7) Uani 1 1 d . A .
H25A H 0.0381(15) -0.0632(4) 0.6633(17) 0.086 Uiso 1 1 calc R . .
H25B H 0.0299(15) -0.0420(6) 0.7946(15) 0.086 Uiso 1 1 calc R . .
H25C H -0.0600(13) -0.0647(4) 0.725(2) 0.086 Uiso 1 1 calc R . .
N3 N 0.2793(3) -0.04283(18) 0.9178(3) 0.0338(7) Uani 0.850(5) 1 d PD A 1
C31 C 0.2280(3) -0.0278(3) 1.0202(4) 0.0415(10) Uani 0.850(5) 1 d PD A 1
C311 C 0.2121(3) -0.0891(2) 1.0999(3) 0.0656(11) Uani 0.850(5) 1 d PD A 1
H31A H 0.188(2) -0.1315(13) 1.0548(13) 0.098 Uiso 0.850(5) 1 calc PR A 1
H31B H 0.164(2) -0.0751(6) 1.160(2) 0.098 Uiso 0.850(5) 1 calc PR A 1
H31C H 0.2727(16) -0.1020(11) 1.139(2) 0.098 Uiso 0.850(5) 1 calc PR A 1
C312 C 0.1340(2) -0.0051(2) 0.9833(3) 0.0488(9) Uani 0.850(5) 1 d PD A 1
H31D H 0.1391(2) 0.0299(12) 0.9312(19) 0.073 Uiso 0.850(5) 1 calc PR A 1
H31E H 0.1020(9) 0.0108(12) 1.0443(14) 0.073 Uiso 0.850(5) 1 calc PR A 1
H31F H 0.1040(9) -0.0423(9) 0.9520(19) 0.073 Uiso 0.850(5) 1 calc PR A 1
C32 C 0.2727(4) 0.0330(2) 1.0836(4) 0.0544(13) Uani 0.850(5) 1 d PD A 1
H32A H 0.2681 0.0755 1.0383 0.065 Uiso 0.850(5) 1 calc PR A 1
H32B H 0.2402 0.0410 1.1543 0.065 Uiso 0.850(5) 1 calc PR A 1
C33 C 0.3719(3) 0.0181(2) 1.1084(3) 0.0665(12) Uani 0.850(5) 1 d PD A 1
H33A H 0.3999 0.0586 1.1446 0.080 Uiso 0.850(5) 1 calc PR A 1
H33B H 0.3768 -0.0217 1.1598 0.080 Uiso 0.850(5) 1 calc PR A 1
C34 C 0.4209(2) 0.0019(2) 1.0001(4) 0.0584(10) Uani 0.850(5) 1 d PD A 1
H34A H 0.4840 -0.0107 1.0171 0.070 Uiso 0.850(5) 1 calc PR A 1
H34B H 0.4218 0.0438 0.9531 0.070 Uiso 0.850(5) 1 calc PR A 1
C35 C 0.3767(3) -0.05715(19) 0.9350(3) 0.0413(9) Uani 0.850(5) 1 d PD A 1
C351 C 0.3989(3) -0.1274(2) 0.9922(4) 0.0635(11) Uani 0.850(5) 1 d PD A 1
H35A H 0.3591(16) -0.1661(10) 0.9577(18) 0.095 Uiso 0.850(5) 1 calc PR A 1
H35B H 0.3858(18) -0.1237(5) 1.077(2) 0.095 Uiso 0.850(5) 1 calc PR A 1
H35C H 0.4665(18) -0.1392(8) 0.9800(19) 0.095 Uiso 0.850(5) 1 calc PR A 1
C352 C 0.4203(3) -0.0594(3) 0.8199(4) 0.0464(10) Uani 0.850(5) 1 d PD A 1
H35D H 0.4111(13) -0.0178(10) 0.7841(11) 0.070 Uiso 0.850(5) 1 calc PR A 1
H35E H 0.3948(12) -0.0946(11) 0.7786(12) 0.070 Uiso 0.850(5) 1 calc PR A 1
H35F H 0.4814(14) -0.0673(11) 0.8273(4) 0.070 Uiso 0.850(5) 1 calc PR A 1
N3A N 0.2878(15) -0.0417(9) 0.9142(15) 0.0327(19) Uiso 0.150(5) 1 d PD A 2
C31A C 0.3880(15) -0.0445(10) 0.9138(17) 0.0327(19) Uiso 0.150(5) 1 d PD A 2
C31B C 0.421(3) -0.0696(19) 0.799(2) 0.049(3) Uiso 0.150(5) 1 d PD A 2
H31G H 0.4087 -0.0341 0.7434 0.074 Uiso 0.150(5) 1 calc PR A 2
H31H H 0.3899 -0.1123 0.7795 0.074 Uiso 0.150(5) 1 calc PR A 2
H31I H 0.4862 -0.0782 0.8027 0.074 Uiso 0.150(5) 1 calc PR A 2
C31C C 0.4414(13) 0.0213(9) 0.9413(18) 0.049(3) Uiso 0.150(5) 1 d PD A 2
H31J H 0.4219 0.0588 0.8922 0.074 Uiso 0.150(5) 1 calc PR A 2
H31K H 0.5059 0.0127 0.9304 0.074 Uiso 0.150(5) 1 calc PR A 2
H31L H 0.4305 0.0343 1.0189 0.074 Uiso 0.150(5) 1 calc PR A 2
C32A C 0.4132(12) -0.1016(8) 0.9974(14) 0.0327(19) Uiso 0.150(5) 1 d PD A 2
H32C H 0.3930 -0.1465 0.9673 0.039 Uiso 0.150(5) 1 calc PR A 2
H32D H 0.4796 -0.1033 1.0041 0.039 Uiso 0.150(5) 1 calc PR A 2
C33A C 0.3728(9) -0.0922(8) 1.1137(11) 0.0327(19) Uiso 0.150(5) 1 d PD A 2
H33C H 0.3866 -0.1331 1.1600 0.039 Uiso 0.150(5) 1 calc PR A 2
H33D H 0.3999 -0.0512 1.1498 0.039 Uiso 0.150(5) 1 calc PR A 2
C34A C 0.2722(10) -0.0830(8) 1.1052(12) 0.0327(19) Uiso 0.150(5) 1 d PD A 2
H34C H 0.2479 -0.0717 1.1797 0.039 Uiso 0.150(5) 1 calc PR A 2
H34D H 0.2448 -0.1272 1.0814 0.039 Uiso 0.150(5) 1 calc PR A 2
C35A C 0.2444(16) -0.0255(12) 1.022(2) 0.0327(19) Uiso 0.150(5) 1 d PD A 2
C35B C 0.259(2) 0.0466(13) 1.076(3) 0.049(3) Uiso 0.150(5) 1 d PD A 2
H35G H 0.3195 0.0492 1.1077 0.074 Uiso 0.150(5) 1 calc PR A 2
H35H H 0.2142 0.0534 1.1354 0.074 Uiso 0.150(5) 1 calc PR A 2
H35I H 0.2513 0.0826 1.0197 0.074 Uiso 0.150(5) 1 calc PR A 2
C35C C 0.1430(14) -0.0305(12) 1.003(2) 0.049(3) Uiso 0.150(5) 1 d PD A 2
H35J H 0.1241 0.0051 0.9504 0.074 Uiso 0.150(5) 1 calc PR A 2
H35K H 0.1115 -0.0237 1.0741 0.074 Uiso 0.150(5) 1 calc PR A 2
H35L H 0.1282 -0.0762 0.9734 0.074 Uiso 0.150(5) 1 calc PR A 2
C12 C 0.1361(2) -0.0808(2) 0.4451(3) 0.0735(10) Uani 1 1 d . . .
H12A H 0.1176(10) -0.1203(12) 0.4916(16) 0.110 Uiso 1 1 calc R . .
H12B H 0.1450(5) -0.0965(13) 0.3679(19) 0.110 Uiso 1 1 calc R . .
H12C H 0.0890(12) -0.0450(9) 0.447(2) 0.110 Uiso 1 1 calc R . .
C11 C 0.3325(2) -0.11319(16) 0.4876(3) 0.0662(8) Uani 1 1 d . . .
H11A H 0.3116(8) -0.1542(10) 0.5222(19) 0.099 Uiso 1 1 calc R . .
H11B H 0.3861(13) -0.0982(6) 0.5229(19) 0.099 Uiso 1 1 calc R . .
H11C H 0.3443(12) -0.1220(9) 0.4114(17) 0.099 Uiso 1 1 calc R . .
C251 C -0.03275(19) -0.15994(18) 0.8773(3) 0.0612(8) Uani 1 1 d . A .
H25D H -0.0322(13) -0.2104(10) 0.8968(11) 0.092 Uiso 1 1 calc R . .
H25E H -0.0966(13) -0.1442(11) 0.8664(7) 0.092 Uiso 1 1 calc R . .
H25F H -0.0044(11) -0.1328(11) 0.9393(13) 0.092 Uiso 1 1 calc R . .
C212 C 0.2532(2) -0.22699(15) 0.7682(4) 0.0704(9) Uani 1 1 d . A .
H21A H 0.2673(4) -0.2048(14) 0.689(2) 0.106 Uiso 1 1 calc R . .
H21B H 0.2800(7) -0.2780(11) 0.771(2) 0.106 Uiso 1 1 calc R . .
H21F H 0.2833(7) -0.1964(13) 0.8317(19) 0.106 Uiso 1 1 calc R . .
C13 C 0.2813(2) 0.02654(17) 0.4028(2) 0.0610(8) Uani 1 1 d . . .
H13A H 0.2369(12) 0.0616(10) 0.4010(15) 0.091 Uiso 1 1 calc R . .
H13B H 0.2892(15) 0.0083(5) 0.3305(17) 0.091 Uiso 1 1 calc R . .
H13C H 0.3364(15) 0.0453(9) 0.4282(12) 0.091 Uiso 1 1 calc R . .
C211 C 0.1369(2) -0.26427(16) 0.9017(3) 0.0719(9) Uani 1 1 d . A .
H21C H 0.0682(14) -0.2744(11) 0.9139(9) 0.108 Uiso 1 1 calc R . .
H21D H 0.1601(16) -0.2310(8) 0.9643(14) 0.108 Uiso 1 1 calc R . .
H21E H 0.1731(14) -0.3107(12) 0.9047(8) 0.108 Uiso 1 1 calc R . .
C24 C -0.0170(2) -0.1938(2) 0.6762(3) 0.0728(10) Uani 1 1 d . A .
H24A H -0.0835 -0.1897 0.6763 0.087 Uiso 1 1 calc R . .
H24B H 0.0051 -0.1771 0.6033 0.087 Uiso 1 1 calc R . .
C23 C 0.0086(3) -0.2690(2) 0.6897(4) 0.0891(13) Uani 1 1 d . . .
H23A H -0.0185 -0.2877 0.7587 0.107 Uiso 1 1 calc R A .
H23B H -0.0145 -0.2961 0.6260 0.107 Uiso 1 1 calc R . .
C22 C 0.1102(3) -0.27489(19) 0.6953(4) 0.0850(12) Uani 1 1 d . A .
H22A H 0.1360 -0.2614 0.6227 0.102 Uiso 1 1 calc R . .
H22B H 0.1268 -0.3236 0.7094 0.102 Uiso 1 1 calc R . .
N4 N 0.35899(19) 0.16948(14) 0.7804(2) 0.0724(8) Uani 1 1 d . . .
N5 N 0.1564(2) 0.16142(13) 0.7883(4) 0.0883(11) Uani 1 1 d . . .
C41 C 0.4097(4) 0.1551(2) 0.6831(4) 0.1152(19) Uani 1 1 d . A .
H41A H 0.3678(13) 0.136(2) 0.623(2) 0.173 Uiso 1 1 calc R . .
H41B H 0.459(2) 0.1196(18) 0.7013(10) 0.173 Uiso 1 1 calc R . .
H41C H 0.439(2) 0.1998(14) 0.655(2) 0.173 Uiso 1 1 calc R . .
C42 C 0.2975(5) 0.2255(2) 0.7627(7) 0.145(3) Uani 1 1 d . A .
H42A H 0.3004 0.2551 0.8297 0.174 Uiso 1 1 calc R . .
H42B H 0.3219 0.2532 0.7004 0.174 Uiso 1 1 calc R . .
C51 C 0.0812(4) 0.1429(3) 0.7201(6) 0.134(2) Uani 1 1 d . A .
H51A H 0.1039(8) 0.127(2) 0.644(3) 0.201 Uiso 1 1 calc R . .
H51B H 0.040(2) 0.1848(16) 0.711(3) 0.201 Uiso 1 1 calc R . .
H51C H 0.046(2) 0.104(2) 0.757(2) 0.201 Uiso 1 1 calc R . .
C52 C 0.2106(5) 0.2150(3) 0.7411(7) 0.163(3) Uani 1 1 d . A .
H52A H 0.2061 0.2094 0.6595 0.196 Uiso 1 1 calc R . .
H52B H 0.1797 0.2589 0.7592 0.196 Uiso 1 1 calc R . .
C43 C 0.4184(5) 0.1923(3) 0.8735(5) 0.152(3) Uani 1 1 d . A .
H43A H 0.3806(17) 0.192(2) 0.950(3) 0.228 Uiso 1 1 calc R . .
H43B H 0.443(3) 0.244(2) 0.857(2) 0.228 Uiso 1 1 calc R . .
H43C H 0.474(3) 0.157(2) 0.881(3) 0.228 Uiso 1 1 calc R . .
C53 C 0.1254(4) 0.1847(2) 0.9007(5) 0.120(2) Uani 1 1 d . A .
H53A H 0.1788(18) 0.1819(19) 0.957(2) 0.180 Uiso 1 1 calc R . .
H53B H 0.073(2) 0.1530(16) 0.9278(17) 0.180 Uiso 1 1 calc R . .
H53C H 0.103(3) 0.2355(17) 0.8958(8) 0.180 Uiso 1 1 calc R . .

loop_
_atom_site_aniso_label
_atom_site_aniso_U_11
_atom_site_aniso_U_22
_atom_site_aniso_U_33
_atom_site_aniso_U_23
_atom_site_aniso_U_13
_atom_site_aniso_U_12
Si1 0.0429(3) 0.0419(3) 0.0277(3) 0.0001(3) 0.0004(3) -0.0040(3)
Mg1 0.0333(3) 0.0265(3) 0.0273(3) 0.0002(3) -0.0008(3) -0.0011(3)
Na1 0.0387(5) 0.0294(4) 0.0456(5) -0.0061(4) 0.0036(4) -0.0031(4)
C1 0.0398(14) 0.0290(11) 0.0294(12) -0.0011(8) 0.0003(9) -0.0004(10)
N2 0.0392(10) 0.0372(9) 0.0479(11) 0.0045(10) 0.0020(9) -0.0084(8)
C25 0.0357(13) 0.0676(17) 0.0469(15) 0.0067(13) 0.0022(11) -0.0155(11)
C21 0.0612(16) 0.0304(11) 0.0732(18) -0.0003(13) 0.0165(16) -0.0079(11)
C252 0.0385(14) 0.079(2) 0.0544(17) 0.0159(14) -0.0033(12) 0.0032(13)
N3 0.0341(15) 0.0426(13) 0.0247(12) -0.0082(9) -0.0057(10) 0.0120(10)
C31 0.048(3) 0.0505(17) 0.0258(15) -0.0070(12) -0.0011(15) 0.0085(17)
C311 0.086(3) 0.081(3) 0.0302(16) 0.0093(16) 0.0037(17) 0.002(2)
C312 0.0423(16) 0.068(2) 0.0356(19) -0.0117(16) 0.0085(13) 0.0037(17)
C32 0.063(3) 0.063(3) 0.0372(19) -0.021(2) -0.0083(16) 0.0149(19)
C33 0.070(2) 0.073(2) 0.057(2) -0.0316(19) -0.0270(18) 0.0194(19)
C34 0.0438(17) 0.067(2) 0.064(2) -0.023(2) -0.0238(19) 0.0127(16)
C35 0.0358(19) 0.046(2) 0.042(2) -0.0071(15) -0.0102(15) 0.0118(15)
C351 0.071(3) 0.061(2) 0.058(2) 0.002(2) -0.019(2) 0.030(2)
C352 0.0255(13) 0.058(3) 0.056(2) -0.0136(17) -0.0033(17) 0.0086(15)
C12 0.0637(19) 0.116(3) 0.0407(15) -0.0162(17) -0.0030(14) -0.0302(19)
C11 0.082(2) 0.0593(17) 0.0572(18) -0.0050(15) 0.0210(17) 0.0148(16)
C251 0.0426(15) 0.083(2) 0.0578(18) 0.0078(16) 0.0061(13) -0.0125(15)
C212 0.0631(18) 0.0374(14) 0.111(3) 0.0019(16) 0.0168(19) 0.0085(12)
C13 0.075(2) 0.0670(18) 0.0411(15) 0.0162(14) 0.0063(14) -0.0034(15)
C211 0.084(2) 0.0431(15) 0.089(3) 0.0197(15) 0.008(2) -0.0044(16)
C24 0.062(2) 0.100(3) 0.0565(19) 0.0040(18) -0.0049(16) -0.0392(19)
C23 0.097(3) 0.091(3) 0.080(3) -0.020(2) 0.006(2) -0.059(2)
C22 0.105(3) 0.0542(19) 0.096(3) -0.0193(18) 0.021(2) -0.0285(19)
N4 0.0880(18) 0.0731(17) 0.0560(15) 0.0103(14) 0.0094(15) -0.0433(15)
N5 0.087(2) 0.0477(14) 0.130(3) 0.0215(17) 0.049(2) 0.0335(14)
C41 0.153(5) 0.084(3) 0.109(4) 0.012(3) 0.075(3) -0.025(3)
C42 0.179(6) 0.053(2) 0.204(7) 0.039(3) 0.040(5) -0.040(3)
C51 0.100(4) 0.097(3) 0.205(6) 0.010(4) -0.022(4) 0.066(3)
C52 0.146(5) 0.070(3) 0.274(10) 0.091(4) 0.024(6) 0.022(3)
C43 0.189(6) 0.154(5) 0.115(4) 0.016(4) -0.031(4) -0.125(5)
C53 0.131(4) 0.072(3) 0.157(5) -0.012(3) 0.041(4) 0.047(3)

loop_
_atom_type_symbol
_atom_type_description
_atom_type_scat_dispersion_real
_atom_type_scat_dispersion_imag
_atom_type_scat_source
C C 0.0033 0.0016 'International Tables Vol C Tables 4.2.6.8 and 6.1.1.4'
H H 0.0000 0.0000 'International Tables Vol C Tables 4.2.6.8 and 6.1.1.4'
Na Na 0.0362 0.0249 'International Tables Vol C Tables 4.2.6.8 and 6.1.1.4'
Mg Mg 0.0486 0.0363 'International Tables Vol C Tables 4.2.6.8 and 6.1.1.4'
Si Si 0.0817 0.0704 'International Tables Vol C Tables 4.2.6.8 and 6.1.1.4'
N N 0.0061 0.0033 'International Tables Vol C Tables 4.2.6.8 and 6.1.1.4'

loop_
_geom_angle_atom_site_label_1
_geom_angle_atom_site_label_2
_geom_angle_atom_site_label_3
_geom_angle
C1 Si1 C12 112.72(14)
C1 Si1 C11 110.99(14)
C12 Si1 C11 107.50(17)
C1 Si1 C13 111.89(13)
C12 Si1 C13 107.97(16)
C11 Si1 C13 105.39(15)
N2 Mg1 N3 128.70(14)
N2 Mg1 N3A 131.4(5)
N3 Mg1 N3A 3.5(8)
N2 Mg1 C1 123.36(10)
N3 Mg1 C1 106.67(13)
N3A Mg1 C1 104.5(5)
N2 Mg1 Na1 152.12(7)
N3 Mg1 Na1 52.57(10)
N3A Mg1 Na1 51.7(4)
C1 Mg1 Na1 58.25(6)
N3A Na1 N4 137.1(5)
N3A Na1 N3 3.1(7)
N4 Na1 N3 139.70(12)
N3A Na1 N5 142.0(6)
N4 Na1 N5 75.48(12)
N3 Na1 N5 138.90(13)
N3A Na1 C1 83.0(4)
N4 Na1 C1 115.49(10)
N3 Na1 C1 83.08(9)
N5 Na1 C1 100.81(12)
N3A Na1 Mg1 43.0(4)
N4 Na1 Mg1 153.69(8)
N3 Na1 Mg1 42.01(7)
N5 Na1 Mg1 119.27(9)
C1 Na1 Mg1 43.77(5)
N3A Na1 C31 30.1(6)
N4 Na1 C31 137.64(12)
N3 Na1 C31 27.82(10)
N5 Na1 C31 115.00(11)
C1 Na1 C31 103.06(11)
Mg1 Na1 C31 59.32(9)
N3A Na1 C35B 54.8(6)
N4 Na1 C35B 108.7(5)
N3 Na1 C35B 53.8(5)
N5 Na1 C35B 102.3(6)
C1 Na1 C35B 133.9(5)
Mg1 Na1 C35B 90.1(4)
C31 Na1 C35B 30.8(5)
N3A Na1 C52 166.6(6)
N4 Na1 C52 49.72(15)
N3 Na1 C52 163.93(18)
N5 Na1 C52 26.59(13)
C1 Na1 C52 104.50(19)
Mg1 Na1 C52 138.68(17)
C31 Na1 C52 136.56(17)
C35B Na1 C52 113.9(5)
N3A Na1 H1A 95.8(8)
N4 Na1 H1A 113.6(7)
N3 Na1 H1A 95.1(7)
N5 Na1 H1A 82.0(8)
C1 Na1 H1A 19.1(7)
Mg1 Na1 H1A 53.1(7)
C31 Na1 H1A 108.5(7)
C35B Na1 H1A 137.0(9)
C52 Na1 H1A 89.1(7)
N3A Na1 H1B 88.2(10)
N4 Na1 H1B 98.7(9)
N3 Na1 H1B 89.2(9)
N5 Na1 H1B 108.4(9)
C1 Na1 H1B 20.1(9)
Mg1 Na1 H1B 57.0(9)
C31 Na1 H1B 114.3(9)
C35B Na1 H1B 143.0(10)
C52 Na1 H1B 102.7(9)
H1A Na1 H1B 34.6(10)
Si1 C1 Mg1 122.45(12)
Si1 C1 Na1 156.48(13)
Mg1 C1 Na1 77.98(7)
Si1 C1 H1A 106(2)
Mg1 C1 H1A 107(2)
Na1 C1 H1A 75(2)
Si1 C1 H1B 102(2)
Mg1 C1 H1B 110(2)
Na1 C1 H1B 57(2)
H1A C1 H1B 109(3)
C21 N2 C25 116.37(19)
C21 N2 Mg1 118.09(16)
C25 N2 Mg1 125.48(16)
N2 C25 C24 111.6(2)
N2 C25 C252 107.5(2)
C24 C25 C252 107.9(2)
N2 C25 C251 113.8(2)
C24 C25 C251 109.4(2)
C252 C25 C251 106.2(2)
N2 C21 C22 112.6(3)
N2 C21 C212 106.1(2)
C22 C21 C212 108.0(3)
N2 C21 C211 114.1(2)
C22 C21 C211 109.9(2)
C212 C21 C211 105.7(3)
C25 C252 H25A 109.5
C25 C252 H25B 109.5
H25A C252 H25B 109.5
C25 C252 H25C 109.5
H25A C252 H25C 109.5
H25B C252 H25C 109.5
C31 N3 C35 115.0(3)
C31 N3 Mg1 118.4(3)
C35 N3 Mg1 121.0(3)
C31 N3 Na1 101.4(3)
C35 N3 Na1 107.2(2)
Mg1 N3 Na1 85.42(11)
N3 C31 C312 106.6(3)
N3 C31 C311 116.4(4)
C312 C31 C311 105.2(3)
N3 C31 C32 109.7(4)
C312 C31 C32 108.4(3)
C311 C31 C32 110.1(4)
N3 C31 Na1 50.8(2)
C312 C31 Na1 77.2(2)
C311 C31 Na1 166.4(3)
C32 C31 Na1 81.2(3)
C33 C32 C31 111.3(3)
C33 C32 H32A 109.4
C31 C32 H32A 109.4
C33 C32 H32B 109.4
C31 C32 H32B 109.4
H32A C32 H32B 108.0
C34 C33 C32 109.4(3)
C34 C33 H33A 109.8
C32 C33 H33A 109.8
C34 C33 H33B 109.8
C32 C33 H33B 109.8
H33A C33 H33B 108.3
C33 C34 C35 112.7(3)
C33 C34 H34A 109.1
C35 C34 H34A 109.1
C33 C34 H34B 109.1
C35 C34 H34B 109.1
H34A C34 H34B 107.8
N3 C35 C352 107.0(3)
N3 C35 C34 110.4(3)
C352 C35 C34 107.6(3)
N3 C35 C351 115.4(3)
C352 C35 C351 106.5(3)
C34 C35 C351 109.6(3)
C35A N3A C31A 116.4(14)
C35A N3A Mg1 120.1(15)
C31A N3A Mg1 121.6(14)
C35A N3A Na1 100.1(12)
C31A N3A Na1 98.6(12)
Mg1 N3A Na1 85.3(5)
N3A C31A C32A 105.5(13)
N3A C31A C31C 118.9(16)
C32A C31A C31C 109.2(15)
N3A C31A C31B 109.5(19)
C32A C31A C31B 106.2(19)
C31C C31A C31B 106.8(17)
C31A C31B H31G 109.5
C31A C31B H31H 109.5
H31G C31B H31H 109.5
C31A C31B H31I 109.5
H31G C31B H31I 109.5
H31H C31B H31I 109.5
C31A C31C H31J 109.5
C31A C31C H31K 109.5
H31J C31C H31K 109.5
C31A C31C H31L 109.5
H31J C31C H31L 109.5
H31K C31C H31L 109.5
C33A C32A C31A 114.6(13)
C33A C32A H32C 108.6
C31A C32A H32C 108.6
C33A C32A H32D 108.6
C31A C32A H32D 108.6
H32C C32A H32D 107.6
C34A C33A C32A 109.8(12)
C34A C33A H33C 109.7
C32A C33A H33C 109.7
C34A C33A H33D 109.7
C32A C33A H33D 109.7
H33C C33A H33D 108.2
C33A C34A C35A 113.0(13)
C33A C34A H34C 109.0
C35A C34A H34C 109.0
C33A C34A H34D 109.0
C35A C34A H34D 109.0
H34C C34A H34D 107.8
N3A C35A C35C 106.6(18)
N3A C35A C34A 107.2(15)
C35C C35A C34A 108.1(17)
N3A C35A C35B 120(2)
C35C C35A C35B 104.7(18)
C34A C35A C35B 109.8(19)
C35A C35B Na1 73.1(14)
C35A C35B H35G 109.5
Na1 C35B H35G 109.5
C35A C35B H35H 109.5
Na1 C35B H35H 137.1
H35G C35B H35H 109.5
C35A C35B H35I 109.5
Na1 C35B H35I 39.2
H35G C35B H35I 109.5
H35H C35B H35I 109.5
C35A C35C H35J 109.5
C35A C35C H35K 109.5
H35J C35C H35K 109.5
C35A C35C H35L 109.5
H35J C35C H35L 109.5
H35K C35C H35L 109.5
Si1 C12 H12A 109.5
Si1 C12 H12B 109.5
H12A C12 H12B 109.5
Si1 C12 H12C 109.5
H12A C12 H12C 109.5
H12B C12 H12C 109.5
Si1 C11 H11A 109.5
Si1 C11 H11B 109.5
H11A C11 H11B 109.5
Si1 C11 H11C 109.5
H11A C11 H11C 109.5
H11B C11 H11C 109.5
C25 C251 H25D 109.5
C25 C251 H25E 109.5
H25D C251 H25E 109.5
C25 C251 H25F 109.5
H25D C251 H25F 109.5
H25E C251 H25F 109.5
C21 C212 H21A 109.5
C21 C212 H21B 109.5
H21A C212 H21B 109.5
C21 C212 H21F 109.5
H21A C212 H21F 109.5
H21B C212 H21F 109.5
Si1 C13 H13A 109.5
Si1 C13 H13B 109.5
H13A C13 H13B 109.5
Si1 C13 H13C 109.5
H13A C13 H13C 109.5
H13B C13 H13C 109.5
C21 C211 H21C 109.5
C21 C211 H21D 109.5
H21C C211 H21D 109.5
C21 C211 H21E 109.5
H21C C211 H21E 109.5
H21D C211 H21E 109.5
C23 C24 C25 112.6(3)
C23 C24 H24A 109.1
C25 C24 H24A 109.1
C23 C24 H24B 109.1
C25 C24 H24B 109.1
H24A C24 H24B 107.8
C22 C23 C24 109.1(3)
C22 C23 H23A 109.9
C24 C23 H23A 109.9
C22 C23 H23B 109.9
C24 C23 H23B 109.9
H23A C23 H23B 108.3
C23 C22 C21 112.4(3)
C23 C22 H22A 109.1
C21 C22 H22A 109.1
C23 C22 H22B 109.1
C21 C22 H22B 109.1
H22A C22 H22B 107.8
C41 N4 C42 111.3(4)
C41 N4 C43 111.3(4)
C42 N4 C43 105.3(5)
C41 N4 Na1 107.0(2)
C42 N4 Na1 106.8(2)
C43 N4 Na1 115.1(2)
C52 N5 C51 113.2(5)
C52 N5 C53 108.2(5)
C51 N5 C53 110.7(4)
C52 N5 Na1 102.3(3)
C51 N5 Na1 115.0(2)
C53 N5 Na1 106.9(3)
N4 C41 H41A 109.5
N4 C41 H41B 109.5
H41A C41 H41B 109.5
N4 C41 H41C 109.5
H41A C41 H41C 109.5
H41B C41 H41C 109.5
C52 C42 N4 122.0(4)
C52 C42 H42A 106.8
N4 C42 H42A 106.8
C52 C42 H42B 106.8
N4 C42 H42B 106.8
H42A C42 H42B 106.7
N5 C51 H51A 109.5
N5 C51 H51B 109.5
H51A C51 H51B 109.5
N5 C51 H51C 109.5
H51A C51 H51C 109.5
H51B C51 H51C 109.5
C42 C52 N5 125.3(5)
C42 C52 Na1 79.4(3)
N5 C52 Na1 51.07(18)
C42 C52 H52A 106.0
N5 C52 H52A 106.0
Na1 C52 H52A 102.5
C42 C52 H52B 106.0
N5 C52 H52B 106.0
Na1 C52 H52B 147.7
H52A C52 H52B 106.3
N4 C43 H43A 109.5
N4 C43 H43B 109.5
H43A C43 H43B 109.5
N4 C43 H43C 109.5
H43A C43 H43C 109.5
H43B C43 H43C 109.5
N5 C53 H53A 109.5
N5 C53 H53B 109.5
H53A C53 H53B 109.5
N5 C53 H53C 109.5
H53A C53 H53C 109.5
H53B C53 H53C 109.5

loop_
_geom_bond_atom_site_label_1
_geom_bond_atom_site_label_2
_geom_bond_distance
Si1 C1 1.838(2)
Si1 C12 1.874(3)
Si1 C11 1.878(3)
Si1 C13 1.883(3)
Mg1 N2 1.9895(18)
Mg1 N3 2.068(3)
Mg1 N3A 2.108(15)
Mg1 C1 2.179(2)
Mg1 Na1 3.0806(11)
Na1 N3A 2.426(16)
Na1 N4 2.433(2)
Na1 N3 2.454(4)
Na1 N5 2.488(3)
Na1 C1 2.678(2)
Na1 C31 3.104(5)
Na1 C35B 3.12(4)
Na1 C52 3.125(4)
Na1 H1A 2.59(3)
Na1 H1B 2.30(4)
C1 H1A 0.88(3)
C1 H1B 0.95(4)
N2 C21 1.461(3)
N2 C25 1.472(3)
C25 C24 1.524(4)
C25 C252 1.528(4)
C25 C251 1.560(4)
C21 C22 1.524(5)
C21 C212 1.538(4)
C21 C211 1.556(5)
C252 H25A 1.0015
C252 H25B 1.0015
C252 H25C 1.0015
N3 C31 1.477(4)
N3 C35 1.486(4)
C31 C312 1.529(5)
C31 C311 1.543(6)
C31 C32 1.553(6)
C311 H31A 1.0464
C311 H31B 1.0464
C311 H31C 1.0464
C312 H31D 0.9271
C312 H31E 0.9271
C312 H31F 0.9271
C32 C33 1.530(6)
C32 H32A 0.9900
C32 H32B 0.9900
C33 C34 1.524(5)
C33 H33A 0.9900
C33 H33B 0.9900
C34 C35 1.534(5)
C34 H34A 0.9900
C34 H34B 0.9900
C35 C352 1.529(5)
C35 C351 1.560(5)
C351 H35A 1.0407
C351 H35B 1.0407
C351 H35C 1.0407
C352 H35D 0.9246
C352 H35E 0.9246
C352 H35F 0.9246
N3A C35A 1.484(19)
N3A C31A 1.489(18)
C31A C32A 1.540(17)
C31A C31C 1.538(17)
C31A C31B 1.539(18)
C31B H31G 0.9800
C31B H31H 0.9800
C31B H31I 0.9800
C31C H31J 0.9800
C31C H31K 0.9800
C31C H31L 0.9800
C32A C33A 1.533(16)
C32A H32C 0.9900
C32A H32D 0.9900
C33A C34A 1.509(15)
C33A H33C 0.9900
C33A H33D 0.9900
C34A C35A 1.553(18)
C34A H34C 0.9900
C34A H34D 0.9900
C35A C35C 1.526(18)
C35A C35B 1.555(19)
C35B H35G 0.9800
C35B H35H 0.9800
C35B H35I 0.9800
C35C H35J 0.9800
C35C H35K 0.9800
C35C H35L 0.9800
C12 H12A 0.9862
C12 H12B 0.9862
C12 H12C 0.9862
C11 H11A 0.9484
C11 H11B 0.9484
C11 H11C 0.9484
C251 H25D 1.0051
C251 H25E 1.0051
C251 H25F 1.0051
C212 H21A 1.0659
C212 H21B 1.0659
C212 H21F 1.0659
C13 H13A 0.9461
C13 H13B 0.9461
C13 H13C 0.9461
C211 H21C 1.0489
C211 H21D 1.0489
C211 H21E 1.0489
C24 C23 1.515(6)
C24 H24A 0.9900
C24 H24B 0.9900
C23 C22 1.514(6)
C23 H23A 0.9900
C23 H23B 0.9900
C22 H22A 0.9900
C22 H22B 0.9900
N4 C41 1.419(5)
N4 C42 1.435(7)
N4 C43 1.492(6)
N5 C52 1.432(6)
N5 C51 1.431(6)
N5 C53 1.498(6)
C41 H41A 1.0275
C41 H41B 1.0275
C41 H41C 1.0275
C42 C52 1.330(8)
C42 H42A 0.9900
C42 H42B 0.9900
C51 H51A 1.0252
C51 H51B 1.0252
C51 H51C 1.0252
C52 H52A 0.9900
C52 H52B 0.9900
C43 H43A 1.0767
C43 H43B 1.0767
C43 H43C 1.0767
C53 H53A 1.0430
C53 H53B 1.0430
C53 H53C 1.0430
